data_7240861
loop_
_publ_author_name
'Das, Amitava'
'Dey, Ananta'
'Maity, Arunava'
'Singha Mahapatra, Tufan'
'Suresh, Eringathodi'
'Mandal, Amal Kumar'

_publ_section_title
;
 Tuneable Hierarchical Self-Assembly of C3-Symmetric
 Triaminoguanidium-derivative into Rhombic Dodecahedral Morphology
;
_journal_name_full CrystEngComm
_journal_paper_doi 10.1039/D0CE00909A
_journal_year 2020
_chemical_formula_sum 'C29 H35 Cl N6 O9 S2'
_chemical_formula_weight 711.20
_space_group_crystal_system triclinic
_space_group_IT_number 2
_space_group_name_Hall '-P 1'
_space_group_name_H-M_alt 'P -1'
_atom_sites_solution_hydrogens mixed
_audit_creation_method SHELXL-2017/1
_audit_update_record
;
2018-12-22 deposited with the CCDC.	2020-07-14 downloaded from the CCDC.
;
_cell_angle_alpha 88.521(3)
_cell_angle_beta 89.943(3)
_cell_angle_gamma 68.863(3)
_cell_formula_units_Z 2
_cell_length_a 10.3837(18)
_cell_length_b 11.2946(19)
_cell_length_c 15.743(3)
_cell_measurement_reflns_used 2568
_cell_measurement_temperature 150(2)
_cell_measurement_theta_max 25.89
_cell_measurement_theta_min 2.36
_cell_volume 1721.5(5)
_computing_cell_refinement 'BRUKER SMART'
_computing_data_collection 'BRUKER SMART'
_computing_data_reduction 'BRUKER SAINT'
_computing_molecular_graphics 'BRUKER SHAELXTL'
_computing_structure_refinement 'SHELXL-2017/1 (Sheldrick, 2017)'
_computing_structure_solution 'BRUKER SHAELXTL'
_diffrn_ambient_temperature 150(2)
_diffrn_measured_fraction_theta_full 0.991
_diffrn_measured_fraction_theta_max 0.988
_diffrn_measurement_device_type 'CCD DETECTOR'
_diffrn_measurement_method 'PHI AND OMEGA SCANS'
_diffrn_radiation_type MoK\a
_diffrn_radiation_wavelength 0.71073
_diffrn_reflns_av_R_equivalents 0.0363
_diffrn_reflns_av_unetI/netI 0.0620
_diffrn_reflns_Laue_measured_fraction_full 0.991
_diffrn_reflns_Laue_measured_fraction_max 0.988
_diffrn_reflns_limit_h_max 12
_diffrn_reflns_limit_h_min -12
_diffrn_reflns_limit_k_max 13
_diffrn_reflns_limit_k_min -13
_diffrn_reflns_limit_l_max 19
_diffrn_reflns_limit_l_min -19
_diffrn_reflns_number 13415
_diffrn_reflns_point_group_measured_fraction_full 0.991
_diffrn_reflns_point_group_measured_fraction_max 0.988
_diffrn_reflns_theta_full 25.242
_diffrn_reflns_theta_max 25.999
_diffrn_reflns_theta_min 1.934
_diffrn_source 'SEALED TUBE'
_exptl_absorpt_coefficient_mu 0.291
_exptl_absorpt_correction_T_max 0.951
_exptl_absorpt_correction_T_min 0.907
_exptl_absorpt_correction_type multi-scan
_exptl_absorpt_process_details 'BRUKER SADABS'
_exptl_crystal_colour colourless
_exptl_crystal_density_diffrn 1.372
_exptl_crystal_description plates
_exptl_crystal_F_000 744
_exptl_crystal_size_max 0.341
_exptl_crystal_size_mid 0.186
_exptl_crystal_size_min 0.175
_refine_diff_density_max 0.620
_refine_diff_density_min -0.517
_refine_diff_density_rms 0.073
_refine_ls_extinction_method none
_refine_ls_goodness_of_fit_ref 1.034
_refine_ls_hydrogen_treatment mixed
_refine_ls_matrix_type full
_refine_ls_number_parameters 516
_refine_ls_number_reflns 6678
_refine_ls_number_restraints 0
_refine_ls_restrained_S_all 1.034
_refine_ls_R_factor_all 0.0909
_refine_ls_R_factor_gt 0.0634
_refine_ls_shift/su_max 0.000
_refine_ls_shift/su_mean 0.000
_refine_ls_structure_factor_coef Fsqd
_refine_ls_weighting_details 'w=1/[\s^2^(Fo^2^)+(0.0717P)^2^+1.3793P] where P=(Fo^2^+2Fc^2^)/3'
_refine_ls_weighting_scheme calc
_refine_ls_wR_factor_gt 0.1434
_refine_ls_wR_factor_ref 0.1578
_reflns_Friedel_coverage 0.000
_reflns_number_gt 4796
_reflns_number_total 6678
_reflns_threshold_expression 'I > 2\s(I)'
_cod_data_source_file d0ce00909a2.cif
_cod_data_source_block Tris4-carboxybenzaldehydetriamonguanidiniumchloride
_cod_depositor_comments
;
The following automatic conversions were performed:

data item '_exptl_absorpt_correction_type' value 'MULTI-SCAN' was
changed to 'multi-scan' in accordance with the
/home/data/users/saulius/crontab/automatic-downloads/rss-feeds/RSC/lib/dictionaries/cif_core.dic
dictionary named 'cif_core.dic' version 2.4.2 last updated on
2011-04-26.

Automatic conversion script
Id: cif_fix_values 7556 2019-12-06 15:28:31Z antanas 
;
_cod_database_code 7240861
_shelx_shelxl_version_number 2017/1
_shelx_space_group_comment
;
The symmetry employed for this shelxl refinement is uniquely defined
by the following loop, which should always be used as a source of
symmetry information in preference to the above space-group names.
They are only intended as comments.
;
_shelx_estimated_absorpt_t_min 0.907
_shelx_estimated_absorpt_t_max 0.951

loop_
_space_group_symop_operation_xyz
'x, y, z'
'-x, -y, -z'

loop_
_atom_site_label
_atom_site_type_symbol
_atom_site_fract_x
_atom_site_fract_y
_atom_site_fract_z
_atom_site_U_iso_or_equiv
_atom_site_adp_type
_atom_site_occupancy
_atom_site_site_symmetry_order
_atom_site_calc_flag
_atom_site_refinement_flags_posn
_atom_site_refinement_flags_adp
_atom_site_refinement_flags_occupancy
_atom_site_disorder_assembly
_atom_site_disorder_group
Cl1 Cl 0.96884(9) 0.08598(7) 0.20324(5) 0.0261(2) Uani 1 1 d . . . . .
S1 S 0.65926(10) 0.68966(8) 0.85551(6) 0.0333(2) Uani 1 1 d . . . . .
N1 N 0.0682(3) 0.1141(2) 0.93341(17) 0.0218(6) Uani 1 1 d . . . . .
O2 O 0.5754(2) -0.5621(2) 1.20378(15) 0.0290(5) Uani 1 1 d . . . . .
N3 N -0.0709(3) 0.3163(3) 0.89060(16) 0.0224(6) Uani 1 1 d . . . . .
N4 N -0.0418(3) 0.2729(2) 0.80948(15) 0.0223(6) Uani 1 1 d . . . . .
N5 N -0.0294(3) 0.2641(3) 1.03388(17) 0.0230(6) Uani 1 1 d . . . . .
N6 N -0.1021(3) 0.3892(2) 1.05255(16) 0.0228(6) Uani 1 1 d . . . . .
O3 O 0.0554(3) 0.0995(2) 0.38441(16) 0.0360(6) Uani 1 1 d . . . . .
N2 N 0.1370(3) 0.0325(2) 0.99872(15) 0.0208(6) Uani 1 1 d . . . . .
C6 C 0.4300(3) -0.3547(3) 1.16742(19) 0.0222(7) Uani 1 1 d . . . . .
C1 C -0.0126(3) 0.2321(3) 0.95304(19) 0.0200(6) Uani 1 1 d . . . . .
O4 O 0.0377(3) 0.2973(2) 0.34718(14) 0.0372(6) Uani 1 1 d . . . . .
C4 C 0.2800(3) -0.1420(3) 1.1297(2) 0.0247(7) Uani 1 1 d . . . . .
H4 H 0.222831 -0.059627 1.146419 0.030 Uiso 1 1 calc R U . . .
C19 C -0.1779(3) 0.5417(3) 1.16204(19) 0.0221(7) Uani 1 1 d . . . . .
O1 O 0.4720(3) -0.4361(2) 1.31009(15) 0.0394(6) Uani 1 1 d . . . . .
O5 O -0.3719(3) 0.9171(3) 1.34234(16) 0.0455(8) Uani 1 1 d . . . . .
C2 C 0.2230(3) -0.0748(3) 0.9775(2) 0.0221(7) Uani 1 1 d . . . . .
C9 C 0.4942(3) -0.4534(3) 1.2353(2) 0.0254(7) Uani 1 1 d . . . . .
O6 O -0.3812(3) 1.0096(2) 1.21407(16) 0.0421(7) Uani 1 1 d . . . . .
C18 C -0.1085(3) 0.4126(3) 1.13172(19) 0.0231(7) Uani 1 1 d . . . . .
C7 C 0.4501(4) -0.3809(3) 1.0813(2) 0.0271(7) Uani 1 1 d . . . . .
C11 C -0.0590(3) 0.3168(3) 0.66109(19) 0.0248(7) Uani 1 1 d . . . . .
C10 C -0.0859(4) 0.3547(3) 0.7490(2) 0.0251(7) Uani 1 1 d . . . . .
C3 C 0.2978(3) -0.1687(3) 1.04342(19) 0.0207(7) Uani 1 1 d . . . . .
C24 C -0.1887(4) 0.5592(3) 1.2492(2) 0.0266(7) Uani 1 1 d . . . . .
C25 C -0.3557(4) 0.9152(3) 1.2591(2) 0.0318(8) Uani 1 1 d . . . . .
C17 C 0.0334(3) 0.2200(3) 0.4005(2) 0.0274(7) Uani 1 1 d . . . . .
C12 C 0.0012(4) 0.1889(3) 0.6396(2) 0.0282(8) Uani 1 1 d . . . . .
C21 C -0.2917(3) 0.7664(3) 1.1386(2) 0.0256(7) Uani 1 1 d . . . . .
O7 O 0.7931(3) 0.5832(2) 0.87578(16) 0.0453(7) Uani 1 1 d . . . . .
C15 C -0.0579(4) 0.3763(3) 0.5129(2) 0.0317(8) Uani 1 1 d . . . . .
C22 C -0.2999(3) 0.7835(3) 1.2260(2) 0.0247(7) Uani 1 1 d . . . . .
C20 C -0.2323(3) 0.6466(3) 1.1064(2) 0.0246(7) Uani 1 1 d . . . . .
C5 C 0.3441(3) -0.2332(3) 1.1902(2) 0.0254(7) Uani 1 1 d . . . . .
C14 C 0.0033(4) 0.2499(3) 0.4919(2) 0.0269(7) Uani 1 1 d . . . . .
C23 C -0.2495(4) 0.6789(3) 1.2815(2) 0.0276(7) Uani 1 1 d . . . . .
C8 C 0.3845(4) -0.2891(3) 1.0203(2) 0.0264(7) Uani 1 1 d . . . . .
C13 C 0.0312(4) 0.1572(3) 0.5562(2) 0.0316(8) Uani 1 1 d . . . . .
C16 C -0.0891(4) 0.4093(3) 0.5959(2) 0.0306(8) Uani 1 1 d . . . . .
C26 C 0.6502(4) 0.7087(4) 0.7431(2) 0.0411(9) Uani 1 1 d . . . . .
H26A H 0.733178 0.721750 0.722318 0.062 Uiso 1 1 calc R U . . .
H26B H 0.568322 0.782393 0.726799 0.062 Uiso 1 1 calc R U . . .
H26C H 0.643987 0.632311 0.718043 0.062 Uiso 1 1 calc R U . . .
C27 C 0.6893(5) 0.8306(4) 0.8772(3) 0.0633(14) Uani 1 1 d . . . . .
H27A H 0.714506 0.829736 0.937290 0.095 Uiso 1 1 calc R U . . .
H27B H 0.605278 0.904304 0.864832 0.095 Uiso 1 1 calc R U . . .
H27C H 0.764671 0.835739 0.841664 0.095 Uiso 1 1 calc R U . . .
S2 S 0.46629(13) 0.81318(12) 0.50407(7) 0.0536(3) Uani 1 1 d . . . . .
O8 O 0.4211(3) 0.8579(2) 0.59199(16) 0.0463(7) Uani 1 1 d . . . . .
C28 C 0.5652(11) 0.6583(7) 0.5105(4) 0.199(6) Uani 1 1 d . . . . .
H28A H 0.645429 0.646376 0.547067 0.298 Uiso 1 1 calc R U . . .
H28B H 0.596480 0.628046 0.453568 0.298 Uiso 1 1 calc R U . . .
H28C H 0.511316 0.610160 0.534537 0.298 Uiso 1 1 calc R U . . .
C29 C 0.3279(7) 0.8006(10) 0.4545(5) 0.201(6) Uani 1 1 d . . . . .
H29A H 0.318564 0.720024 0.471600 0.302 Uiso 1 1 calc R U . . .
H29B H 0.340242 0.803132 0.392838 0.302 Uiso 1 1 calc R U . . .
H29C H 0.244450 0.871275 0.470254 0.302 Uiso 1 1 calc R U . . .
O9 O 0.7211(3) 0.2640(3) 0.31094(19) 0.0401(7) Uani 1 1 d . . . . .
H13 H 0.070(3) 0.078(3) 0.5422(19) 0.019(8) Uiso 1 1 d . . . . .
H8 H 0.392(3) -0.305(3) 0.968(2) 0.024(9) Uiso 1 1 d . . . . .
H15 H -0.080(4) 0.437(3) 0.471(2) 0.033(10) Uiso 1 1 d . . . . .
H7 H 0.509(3) -0.461(3) 1.064(2) 0.024(8) Uiso 1 1 d . . . . .
H12 H 0.025(4) 0.123(3) 0.685(2) 0.033(9) Uiso 1 1 d . . . . .
H18 H -0.066(3) 0.348(3) 1.171(2) 0.029(9) Uiso 1 1 d . . . . .
H10 H -0.137(4) 0.437(3) 0.758(2) 0.031(10) Uiso 1 1 d . . . . .
H3D H -0.115(4) 0.385(4) 0.901(2) 0.035(12) Uiso 1 1 d . . . . .
H3 H 0.237(3) -0.096(3) 0.924(2) 0.017(8) Uiso 1 1 d . . . . .
H2C H 0.611(4) -0.614(4) 1.242(2) 0.039(12) Uiso 1 1 d . . . . .
H1D H 0.069(3) 0.087(3) 0.888(2) 0.020(9) Uiso 1 1 d . . . . .
H21 H -0.331(4) 0.837(4) 1.100(2) 0.040(10) Uiso 1 1 d . . . . .
H5D H -0.009(4) 0.215(3) 1.069(2) 0.030(11) Uiso 1 1 d . . . . .
H5 H 0.333(3) -0.218(3) 1.246(2) 0.031(9) Uiso 1 1 d . . . . .
H9E H 0.772(5) 0.215(5) 0.276(3) 0.068(16) Uiso 1 1 d . . . . .
H20 H -0.227(3) 0.638(3) 1.051(2) 0.029(9) Uiso 1 1 d . . . . .
H24 H -0.157(3) 0.492(3) 1.282(2) 0.025(9) Uiso 1 1 d . . . . .
H16 H -0.128(3) 0.492(3) 0.611(2) 0.025(9) Uiso 1 1 d . . . . .
H5C H -0.390(4) 0.987(4) 1.358(3) 0.051(14) Uiso 1 1 d . . . . .
H23 H -0.250(4) 0.692(3) 1.342(2) 0.037(10) Uiso 1 1 d . . . . .
H9F H 0.687(4) 0.222(4) 0.335(3) 0.037(13) Uiso 1 1 d . . . . .
H3C H 0.054(4) 0.094(4) 0.335(3) 0.044(12) Uiso 1 1 d . . . . .

loop_
_atom_site_aniso_label
_atom_site_aniso_U_11
_atom_site_aniso_U_22
_atom_site_aniso_U_33
_atom_site_aniso_U_23
_atom_site_aniso_U_13
_atom_site_aniso_U_12
Cl1 0.0393(5) 0.0204(4) 0.0161(4) -0.0025(3) 0.0018(3) -0.0075(3)
S1 0.0414(6) 0.0317(5) 0.0306(5) -0.0085(4) 0.0027(4) -0.0171(4)
N1 0.0309(16) 0.0192(14) 0.0147(14) -0.0019(11) -0.0010(11) -0.0083(12)
O2 0.0349(14) 0.0200(12) 0.0285(13) 0.0029(10) -0.0040(11) -0.0057(11)
N3 0.0293(16) 0.0169(15) 0.0189(14) -0.0005(11) 0.0022(11) -0.0059(13)
N4 0.0292(15) 0.0232(14) 0.0165(13) -0.0019(11) 0.0018(11) -0.0117(12)
N5 0.0338(17) 0.0155(14) 0.0192(14) -0.0003(11) -0.0003(12) -0.0084(12)
N6 0.0277(15) 0.0176(13) 0.0237(14) -0.0026(11) -0.0007(11) -0.0089(12)
O3 0.0652(19) 0.0248(13) 0.0176(13) -0.0019(10) -0.0023(12) -0.0155(12)
N2 0.0266(15) 0.0182(13) 0.0180(13) 0.0014(10) -0.0020(11) -0.0088(12)
C6 0.0227(17) 0.0215(16) 0.0236(16) -0.0015(13) 0.0006(13) -0.0094(14)
C1 0.0235(17) 0.0204(16) 0.0199(15) 0.0009(12) -0.0016(12) -0.0124(13)
O4 0.0622(18) 0.0325(14) 0.0225(12) 0.0024(10) 0.0030(11) -0.0242(13)
C4 0.0262(17) 0.0181(16) 0.0263(17) -0.0053(13) 0.0015(13) -0.0036(14)
C19 0.0264(17) 0.0200(16) 0.0231(16) -0.0037(13) 0.0006(13) -0.0120(14)
O1 0.0477(16) 0.0342(14) 0.0242(13) 0.0033(11) 0.0035(11) -0.0005(12)
O5 0.074(2) 0.0274(15) 0.0319(15) -0.0120(12) 0.0166(13) -0.0136(14)
C2 0.0275(18) 0.0246(17) 0.0155(16) -0.0037(13) 0.0029(13) -0.0107(14)
C9 0.0256(18) 0.0234(17) 0.0270(18) -0.0002(14) 0.0002(14) -0.0083(14)
O6 0.0587(18) 0.0228(13) 0.0384(15) -0.0032(11) -0.0016(13) -0.0067(13)
C18 0.0312(19) 0.0208(17) 0.0180(16) 0.0017(13) -0.0011(13) -0.0103(14)
C7 0.0309(19) 0.0155(16) 0.0297(18) -0.0044(13) -0.0031(14) -0.0018(15)
C11 0.0306(18) 0.0243(17) 0.0201(16) 0.0002(13) -0.0027(13) -0.0108(15)
C10 0.0312(19) 0.0203(17) 0.0236(17) 0.0017(13) -0.0023(14) -0.0092(15)
C3 0.0221(16) 0.0178(15) 0.0241(16) -0.0014(12) 0.0011(13) -0.0093(13)
C24 0.038(2) 0.0197(17) 0.0247(17) 0.0009(14) -0.0022(15) -0.0131(15)
C25 0.031(2) 0.0264(19) 0.037(2) -0.0053(16) 0.0003(15) -0.0083(16)
C17 0.0323(19) 0.0248(18) 0.0255(17) -0.0021(14) -0.0032(14) -0.0108(15)
C12 0.041(2) 0.0240(18) 0.0199(17) 0.0062(13) -0.0045(14) -0.0127(16)
C21 0.0253(18) 0.0236(17) 0.0282(18) 0.0024(14) -0.0014(14) -0.0095(15)
O7 0.070(2) 0.0208(13) 0.0359(15) 0.0022(11) -0.0075(13) -0.0058(13)
C15 0.051(2) 0.0238(18) 0.0200(17) 0.0069(14) -0.0032(15) -0.0140(17)
C22 0.0235(17) 0.0230(17) 0.0282(17) -0.0052(13) 0.0029(13) -0.0088(14)
C20 0.0275(18) 0.0254(18) 0.0210(17) -0.0015(13) 0.0000(14) -0.0098(15)
C5 0.0307(19) 0.0276(18) 0.0179(17) -0.0022(13) 0.0019(14) -0.0106(15)
C14 0.040(2) 0.0239(18) 0.0209(16) -0.0008(13) -0.0036(14) -0.0166(16)
C23 0.0337(19) 0.0261(18) 0.0239(18) -0.0035(14) 0.0008(14) -0.0118(15)
C8 0.035(2) 0.0275(18) 0.0154(16) -0.0043(13) 0.0007(14) -0.0088(15)
C13 0.047(2) 0.0168(17) 0.0276(18) 0.0005(14) -0.0023(16) -0.0076(16)
C16 0.046(2) 0.0177(17) 0.0262(18) 0.0006(14) -0.0024(15) -0.0085(16)
C26 0.045(2) 0.043(2) 0.031(2) 0.0023(17) -0.0032(17) -0.0107(19)
C27 0.074(3) 0.025(2) 0.086(4) -0.004(2) -0.046(3) -0.012(2)
S2 0.0643(8) 0.0701(8) 0.0327(6) -0.0145(5) 0.0147(5) -0.0309(6)
O8 0.071(2) 0.0372(15) 0.0288(14) -0.0093(11) 0.0048(13) -0.0171(14)
C28 0.279(12) 0.107(6) 0.062(4) -0.040(4) -0.037(6) 0.111(7)
C29 0.095(5) 0.283(12) 0.131(7) -0.152(8) -0.059(5) 0.057(6)
O9 0.0445(18) 0.0306(15) 0.0339(16) 0.0031(13) 0.0057(13) -0.0003(14)

loop_
_atom_type_symbol
_atom_type_description
_atom_type_scat_dispersion_real
_atom_type_scat_dispersion_imag
_atom_type_scat_source
C C 0.0033 0.0016 'International Tables Vol C Tables 4.2.6.8 and 6.1.1.4'
H H 0.0000 0.0000 'International Tables Vol C Tables 4.2.6.8 and 6.1.1.4'
N N 0.0061 0.0033 'International Tables Vol C Tables 4.2.6.8 and 6.1.1.4'
O O 0.0106 0.0060 'International Tables Vol C Tables 4.2.6.8 and 6.1.1.4'
Cl Cl 0.1484 0.1585 'International Tables Vol C Tables 4.2.6.8 and 6.1.1.4'
S S 0.1246 0.1234 'International Tables Vol C Tables 4.2.6.8 and 6.1.1.4'

loop_
_geom_angle_atom_site_label_1
_geom_angle_atom_site_label_2
_geom_angle_atom_site_label_3
_geom_angle
_geom_angle_site_symmetry_1
_geom_angle_site_symmetry_3
_geom_angle_publ_flag
O7 S1 C27 105.40(19) . . ?
O7 S1 C26 106.36(17) . . ?
C27 S1 C26 97.2(2) . . ?
C1 N1 N2 117.8(3) . . ?
C1 N1 H1D 123(2) . . ?
N2 N1 H1D 119(2) . . ?
C9 O2 H2C 111(3) . . ?
C1 N3 N4 115.9(3) . . ?
C1 N3 H3D 120(3) . . ?
N4 N3 H3D 124(3) . . ?
C10 N4 N3 116.8(3) . . ?
C1 N5 N6 118.7(3) . . ?
C1 N5 H5D 122(3) . . ?
N6 N5 H5D 119(3) . . ?
C18 N6 N5 114.5(3) . . ?
C17 O3 H3C 107(3) . . ?
C2 N2 N1 116.4(3) . . ?
C7 C6 C5 118.5(3) . . ?
C7 C6 C9 122.0(3) . . ?
C5 C6 C9 119.4(3) . . ?
N5 C1 N3 121.3(3) . . ?
N5 C1 N1 119.5(3) . . ?
N3 C1 N1 119.1(3) . . ?
C5 C4 C3 120.7(3) . . ?
C5 C4 H4 119.6 . . ?
C3 C4 H4 119.6 . . ?
C24 C19 C20 119.5(3) . . ?
C24 C19 C18 118.3(3) . . ?
C20 C19 C18 122.2(3) . . ?
C25 O5 H5C 110(3) . . ?
N2 C2 C3 119.9(3) . . ?
N2 C2 H3 122(2) . . ?
C3 C2 H3 118(2) . . ?
O1 C9 O2 124.2(3) . . ?
O1 C9 C6 123.6(3) . . ?
O2 C9 C6 112.2(3) . . ?
N6 C18 C19 121.3(3) . . ?
N6 C18 H18 120(2) . . ?
C19 C18 H18 119(2) . . ?
C8 C7 C6 120.5(3) . . ?
C8 C7 H7 119(2) . . ?
C6 C7 H7 121(2) . . ?
C16 C11 C12 118.4(3) . . ?
C16 C11 C10 119.8(3) . . ?
C12 C11 C10 121.8(3) . . ?
N4 C10 C11 120.3(3) . . ?
N4 C10 H10 123(2) . . ?
C11 C10 H10 117(2) . . ?
C8 C3 C4 118.7(3) . . ?
C8 C3 C2 119.8(3) . . ?
C4 C3 C2 121.5(3) . . ?
C23 C24 C19 120.8(3) . . ?
C23 C24 H24 122(2) . . ?
C19 C24 H24 117(2) . . ?
O6 C25 O5 123.9(3) . . ?
O6 C25 C22 123.2(3) . . ?
O5 C25 C22 112.9(3) . . ?
O4 C17 O3 123.9(3) . . ?
O4 C17 C14 123.4(3) . . ?
O3 C17 C14 112.7(3) . . ?
C13 C12 C11 120.0(3) . . ?
C13 C12 H12 121(2) . . ?
C11 C12 H12 119(2) . . ?
C20 C21 C22 120.6(3) . . ?
C20 C21 H21 119(2) . . ?
C22 C21 H21 120(2) . . ?
C16 C15 C14 120.5(3) . . ?
C16 C15 H15 120(2) . . ?
C14 C15 H15 119(2) . . ?
C23 C22 C21 119.8(3) . . ?
C23 C22 C25 120.6(3) . . ?
C21 C22 C25 119.4(3) . . ?
C21 C20 C19 119.6(3) . . ?
C21 C20 H20 120(2) . . ?
C19 C20 H20 121(2) . . ?
C4 C5 C6 120.9(3) . . ?
C4 C5 H5 122(2) . . ?
C6 C5 H5 117(2) . . ?
C15 C14 C13 118.8(3) . . ?
C15 C14 C17 118.0(3) . . ?
C13 C14 C17 123.2(3) . . ?
C24 C23 C22 119.5(3) . . ?
C24 C23 H23 121(2) . . ?
C22 C23 H23 119(2) . . ?
C7 C8 C3 120.7(3) . . ?
C7 C8 H8 122(2) . . ?
C3 C8 H8 118(2) . . ?
C12 C13 C14 121.3(3) . . ?
C12 C13 H13 121(2) . . ?
C14 C13 H13 118(2) . . ?
C15 C16 C11 121.0(3) . . ?
C15 C16 H16 121(2) . . ?
C11 C16 H16 118(2) . . ?
S1 C26 H26A 109.5 . . ?
S1 C26 H26B 109.5 . . ?
H26A C26 H26B 109.5 . . ?
S1 C26 H26C 109.5 . . ?
H26A C26 H26C 109.5 . . ?
H26B C26 H26C 109.5 . . ?
S1 C27 H27A 109.5 . . ?
S1 C27 H27B 109.5 . . ?
H27A C27 H27B 109.5 . . ?
S1 C27 H27C 109.5 . . ?
H27A C27 H27C 109.5 . . ?
H27B C27 H27C 109.5 . . ?
O8 S2 C28 108.6(3) . . ?
O8 S2 C29 106.8(3) . . ?
C28 S2 C29 98.5(5) . . ?
S2 C28 H28A 109.5 . . ?
S2 C28 H28B 109.5 . . ?
H28A C28 H28B 109.5 . . ?
S2 C28 H28C 109.5 . . ?
H28A C28 H28C 109.5 . . ?
H28B C28 H28C 109.5 . . ?
S2 C29 H29A 109.5 . . ?
S2 C29 H29B 109.5 . . ?
H29A C29 H29B 109.5 . . ?
S2 C29 H29C 109.5 . . ?
H29A C29 H29C 109.5 . . ?
H29B C29 H29C 109.5 . . ?
H9E O9 H9F 103(4) . . ?

loop_
_geom_bond_atom_site_label_1
_geom_bond_atom_site_label_2
_geom_bond_distance
_geom_bond_site_symmetry_2
_geom_bond_publ_flag
S1 O7 1.502(3) . ?
S1 C27 1.770(4) . ?
S1 C26 1.776(4) . ?
N1 C1 1.338(4) . ?
N1 N2 1.376(3) . ?
N1 H1D 0.79(3) . ?
O2 C9 1.322(4) . ?
O2 H2C 0.81(4) . ?
N3 C1 1.333(4) . ?
N3 N4 1.374(3) . ?
N3 H3D 0.77(4) . ?
N4 C10 1.273(4) . ?
N5 C1 1.326(4) . ?
N5 N6 1.380(4) . ?
N5 H5D 0.75(4) . ?
N6 C18 1.278(4) . ?
O3 C17 1.327(4) . ?
O3 H3C 0.79(4) . ?
N2 C2 1.271(4) . ?
C6 C7 1.395(4) . ?
C6 C5 1.396(4) . ?
C6 C9 1.495(4) . ?
O4 C17 1.208(4) . ?
C4 C5 1.367(4) . ?
C4 C3 1.396(4) . ?
C4 H4 0.9500 . ?
C19 C24 1.390(4) . ?
C19 C20 1.398(4) . ?
C19 C18 1.467(4) . ?
O1 C9 1.207(4) . ?
O5 C25 1.320(4) . ?
O5 H5C 0.79(4) . ?
C2 C3 1.468(4) . ?
C2 H3 0.88(3) . ?
O6 C25 1.212(4) . ?
C18 H18 0.93(3) . ?
C7 C8 1.379(5) . ?
C7 H7 0.94(3) . ?
C11 C16 1.398(4) . ?
C11 C12 1.402(5) . ?
C11 C10 1.456(4) . ?
C10 H10 0.90(4) . ?
C3 C8 1.391(4) . ?
C24 C23 1.380(5) . ?
C24 H24 0.87(3) . ?
C25 C22 1.495(4) . ?
C17 C14 1.495(4) . ?
C12 C13 1.376(5) . ?
C12 H12 0.99(3) . ?
C21 C20 1.379(5) . ?
C21 C22 1.393(4) . ?
C21 H21 0.96(4) . ?
C15 C16 1.375(5) . ?
C15 C14 1.385(5) . ?
C15 H15 0.91(4) . ?
C22 C23 1.390(5) . ?
C20 H20 0.87(3) . ?
C5 H5 0.90(3) . ?
C14 C13 1.389(4) . ?
C23 H23 0.97(4) . ?
C8 H8 0.85(3) . ?
C13 H13 0.88(3) . ?
C16 H16 0.91(3) . ?
C26 H26A 0.9800 . ?
C26 H26B 0.9800 . ?
C26 H26C 0.9800 . ?
C27 H27A 0.9800 . ?
C27 H27B 0.9800 . ?
C27 H27C 0.9800 . ?
S2 O8 1.502(3) . ?
S2 C28 1.679(6) . ?
S2 C29 1.688(7) . ?
C28 H28A 0.9800 . ?
C28 H28B 0.9800 . ?
C28 H28C 0.9800 . ?
C29 H29A 0.9800 . ?
C29 H29B 0.9800 . ?
C29 H29C 0.9800 . ?
O9 H9E 0.83(5) . ?
O9 H9F 0.78(4) . ?
